data_2209218
loop_
_publ_author_name
'Zhi-Yong Xing'
'Hai-Tao Zhao'

_publ_section_title
;
 1-(2-Chlorophenyl)-3-[(phenyl)(4-tolylimino)methyl]thiourea
;
_journal_coeditor_code IS2019
_journal_issue 6
_journal_name_full 'Acta Crystallographica Section E'
_journal_page_first o2268
_journal_page_last o2269
_journal_paper_doi 10.1107/S1600536806016916
_journal_volume 62
_journal_year 2006
_chemical_formula_iupac 'C21 H18 Cl N3 S'
_chemical_formula_moiety 'C21 H18 Cl N3 S'
_chemical_formula_sum 'C21 H18 Cl N3 S'
_chemical_formula_weight 379.89
_chemical_melting_point 407
_chemical_name_systematic
;
1-(2-Chlorophenyl)-3-[(phenyl)(4-tolylimino)methyl]thiourea
;
_space_group_IT_number 2
_symmetry_cell_setting triclinic
_symmetry_space_group_name_Hall '-P 1'
_symmetry_space_group_name_H-M 'P -1'
_atom_sites_solution_hydrogens geom
_atom_sites_solution_primary direct
_atom_sites_solution_secondary difmap
_cell_angle_alpha 96.078(4)
_cell_angle_beta 105.071(3)
_cell_angle_gamma 94.283(4)
_cell_formula_units_Z 2
_cell_length_a 7.2348(16)
_cell_length_b 11.429(2)
_cell_length_c 12.563(3)
_cell_measurement_reflns_used 2033
_cell_measurement_temperature 294(2)
_cell_measurement_theta_max 26.20
_cell_measurement_theta_min 2.63
_cell_volume 991.8(4)
_computing_cell_refinement 'SAINT (Bruker, 1997)'
_computing_data_collection 'SMART (Bruker, 1997)'
_computing_data_reduction SAINT
_computing_molecular_graphics 'SHELXTL (Bruker, 1997)'
_computing_publication_material SHELXTL
_computing_structure_refinement 'SHELXL97 (Sheldrick, 1997)'
_computing_structure_solution 'SHELXS97 (Sheldrick, 1997)'
_diffrn_ambient_temperature 294(2)
_diffrn_measured_fraction_theta_full 0.992
_diffrn_measured_fraction_theta_max 0.992
_diffrn_measurement_device_type 'Bruker SMART CCD area-detector'
_diffrn_measurement_method '\f and \w'
_diffrn_radiation_monochromator graphite
_diffrn_radiation_source 'fine-focus sealed tube'
_diffrn_radiation_type MoK\a
_diffrn_radiation_wavelength 0.71073
_diffrn_reflns_av_R_equivalents 0.0158
_diffrn_reflns_av_sigmaI/netI 0.0336
_diffrn_reflns_limit_h_max 7
_diffrn_reflns_limit_h_min -8
_diffrn_reflns_limit_k_max 11
_diffrn_reflns_limit_k_min -13
_diffrn_reflns_limit_l_max 14
_diffrn_reflns_limit_l_min -9
_diffrn_reflns_number 5059
_diffrn_reflns_theta_full 25.01
_diffrn_reflns_theta_max 25.01
_diffrn_reflns_theta_min 1.69
_diffrn_standards_decay_% 0
_diffrn_standards_number 0
_exptl_absorpt_coefficient_mu 0.307
_exptl_absorpt_correction_T_max 0.9583
_exptl_absorpt_correction_T_min 0.9412
_exptl_absorpt_correction_type multi-scan
_exptl_absorpt_process_details '(SADABS; Sheldrick, 1996)'
_exptl_crystal_colour 'light yellow'
_exptl_crystal_density_diffrn 1.272
_exptl_crystal_density_method 'not measured'
_exptl_crystal_description block
_exptl_crystal_F_000 396
_exptl_crystal_size_max 0.20
_exptl_crystal_size_mid 0.16
_exptl_crystal_size_min 0.14
_refine_diff_density_max 0.369
_refine_diff_density_min -0.282
_refine_ls_extinction_method none
_refine_ls_goodness_of_fit_ref 1.053
_refine_ls_hydrogen_treatment mixed
_refine_ls_matrix_type full
_refine_ls_number_parameters 279
_refine_ls_number_reflns 3467
_refine_ls_number_restraints 60
_refine_ls_restrained_S_all 1.072
_refine_ls_R_factor_all 0.0666
_refine_ls_R_factor_gt 0.0436
_refine_ls_shift/su_max 0.000
_refine_ls_shift/su_mean 0.000
_refine_ls_structure_factor_coef Fsqd
_refine_ls_weighting_details 'calc w=1/[\s^2^(Fo^2^)+(0.0606P)^2^+0.2845P] where P=(Fo^2^+2Fc^2^)/3'
_refine_ls_weighting_scheme calc
_refine_ls_wR_factor_gt 0.1115
_refine_ls_wR_factor_ref 0.1281
_reflns_number_gt 2463
_reflns_number_total 3467
_reflns_threshold_expression I>2\s(I)
_cod_data_source_file is2019.cif
_cod_data_source_block I
_cod_depositor_comments
;
The following automatic conversions were performed:
'_symmetry_cell_setting' value 'Triclinic' changed to 'triclinic'
according to '/home/saulius/struct/CIF-dictionaries/cif_core.dic'
dictionary named 'cif_core.dic' version 2.4.1 from 2010-06-29.

Automatic conversion script
Id: cif_fix_enum 1527 2010-12-29 10:47:43Z saulius 

The following automatic conversions were performed:

'_symmetry_cell_setting' value 'Triclinic' changed to 'triclinic'
according to /home/saulius/struct/CIF-dictionaries/cif_core.dic
dictionary named 'cif_core.dic' version 2.4.1 from 2010-06-29.

Automatic conversion script
Id: cif_fix_values 1715 2011-07-08 13:25:40Z adriana 
;
_cod_original_cell_volume 991.7(4)
_cod_database_code 2209218
_cod_database_fobs_code 2209218

loop_
_symmetry_equiv_pos_as_xyz
'x, y, z'
'-x, -y, -z'

loop_
_atom_site_type_symbol
_atom_site_label
_atom_site_fract_x
_atom_site_fract_y
_atom_site_fract_z
_atom_site_U_iso_or_equiv
_atom_site_adp_type
_atom_site_calc_flag
_atom_site_refinement_flags
_atom_site_occupancy
_atom_site_disorder_assembly
_atom_site_disorder_group
S S1 1.01172(10) 0.55102(7) 0.34371(5) 0.0626(3) Uani d . 1 . .
Cl Cl1 0.69845(14) 0.24309(7) 0.01598(7) 0.0802(3) Uani d . 1 . .
N N1 0.4838(3) 0.27920(19) 0.26980(16) 0.0523(5) Uani d . 1 . .
N N2 0.7494(3) 0.39858(19) 0.38076(16) 0.0468(5) Uani d . 1 . .
H H2 0.816(4) 0.415(2) 0.443(2) 0.056 Uiso d . 1 . .
N N3 0.7030(3) 0.42950(19) 0.19867(15) 0.0442(5) Uani d . 1 . .
H H3 0.623(4) 0.378(2) 0.190(2) 0.053 Uiso d . 1 . .
C C1 0.5797(4) 0.2698(2) 0.47198(19) 0.0460(6) Uani d D 1 . .
C C4 0.5542(6) 0.1833(4) 0.6653(3) 0.0908(12) Uani d D 1 . .
H H4A 0.5506 0.1568 0.7323 0.109 Uiso d PR 0.50 A 1
H H4B 0.5504 0.1568 0.7322 0.109 Uiso d PR 0.50 A 2
C C2 0.6249(14) 0.1570(7) 0.4918(9) 0.064(3) Uani d PDU 0.50 B 1
H H2A 0.6644 0.1094 0.4389 0.077 Uiso calc PR 0.50 B 1
C C3 0.6124(16) 0.1139(9) 0.5889(8) 0.083(3) Uani d PDU 0.50 B 1
H H3A 0.6436 0.0381 0.6014 0.100 Uiso calc PR 0.50 B 1
C C5 0.5003(16) 0.2941(8) 0.6439(10) 0.071(3) Uani d PDU 0.50 B 1
H H5A 0.4538 0.3391 0.6954 0.085 Uiso calc PR 0.50 B 1
C C6 0.5139(15) 0.3400(10) 0.5476(8) 0.053(3) Uani d PDU 0.50 B 1
H H6A 0.4799 0.4152 0.5347 0.064 Uiso calc PR 0.50 B 1
C C2' 0.6949(13) 0.1839(7) 0.5107(8) 0.064(3) Uani d PDU 0.50 B 2
H H2'A 0.7793 0.1554 0.4721 0.077 Uiso calc PR 0.50 B 2
C C3' 0.6828(14) 0.1405(9) 0.6085(8) 0.083(3) Uani d PDU 0.50 B 2
H H3'A 0.7602 0.0831 0.6360 0.099 Uiso calc PR 0.50 B 2
C C5' 0.4435(17) 0.2689(10) 0.6294(11) 0.090(5) Uani d PDU 0.50 B 2
H H5'A 0.3595 0.2981 0.6680 0.108 Uiso calc PR 0.50 B 2
C C6' 0.4605(15) 0.3114(10) 0.5328(10) 0.064(3) Uani d PDU 0.50 B 2
H H6'A 0.3870 0.3714 0.5077 0.077 Uiso calc PR 0.50 B 2
C C7 0.5946(3) 0.3147(2) 0.36694(19) 0.0416(5) Uani d . 1 B .
C C8 0.8117(3) 0.4565(2) 0.30252(18) 0.0418(5) Uani d . 1 . .
C C9 0.7341(3) 0.4726(2) 0.10225(18) 0.0420(6) Uani d . 1 . .
C C10 0.7558(4) 0.5926(2) 0.0948(2) 0.0504(6) Uani d . 1 . .
H H10 0.7539 0.6473 0.1547 0.060 Uiso calc R 1 . .
C C11 0.7803(4) 0.6310(3) -0.0023(2) 0.0586(7) Uani d . 1 . .
H H11 0.7950 0.7116 -0.0071 0.070 Uiso calc R 1 . .
C C12 0.7832(4) 0.5513(3) -0.0912(2) 0.0611(8) Uani d . 1 . .
H H12 0.8018 0.5780 -0.1554 0.073 Uiso calc R 1 . .
C C13 0.7589(4) 0.4330(3) -0.0856(2) 0.0577(7) Uani d . 1 . .
H H13 0.7602 0.3788 -0.1460 0.069 Uiso calc R 1 . .
C C14 0.7323(3) 0.3937(2) 0.01060(19) 0.0483(6) Uani d . 1 . .
C C15 0.3181(3) 0.1967(2) 0.25159(19) 0.0460(6) Uani d . 1 . .
C C16 0.1654(4) 0.2192(2) 0.2941(2) 0.0625(7) Uani d . 1 . .
H H16 0.1719 0.2886 0.3414 0.075 Uiso calc R 1 . .
C C17 0.0024(4) 0.1392(3) 0.2669(3) 0.0688(8) Uani d . 1 . .
H H17 -0.0996 0.1561 0.2962 0.083 Uiso calc R 1 . .
C C18 -0.0134(4) 0.0352(3) 0.1979(3) 0.0666(8) Uani d . 1 . .
C C19 0.1362(5) 0.0154(3) 0.1536(3) 0.0727(9) Uani d . 1 . .
H H19 0.1277 -0.0534 0.1052 0.087 Uiso calc R 1 . .
C C20 0.3003(4) 0.0948(2) 0.1784(2) 0.0622(7) Uani d . 1 . .
H H20 0.3990 0.0794 0.1458 0.075 Uiso calc R 1 . .
C C21 -0.1933(6) -0.0522(4) 0.1716(4) 0.1179(15) Uani d . 1 . .
H H21A -0.2663 -0.0330 0.2236 0.177 Uiso calc R 1 . .
H H21B -0.1569 -0.1308 0.1769 0.177 Uiso calc R 1 . .
H H21C -0.2702 -0.0478 0.0975 0.177 Uiso calc R 1 . .

loop_
_atom_site_aniso_label
_atom_site_aniso_U_11
_atom_site_aniso_U_22
_atom_site_aniso_U_33
_atom_site_aniso_U_12
_atom_site_aniso_U_13
_atom_site_aniso_U_23
S1 0.0621(5) 0.0820(5) 0.0363(4) -0.0262(4) 0.0078(3) 0.0128(3)
Cl1 0.1120(7) 0.0656(5) 0.0650(5) 0.0090(4) 0.0297(5) 0.0038(4)
N1 0.0518(13) 0.0639(14) 0.0388(11) -0.0101(10) 0.0086(10) 0.0168(10)
N2 0.0516(13) 0.0586(13) 0.0282(10) -0.0076(10) 0.0092(9) 0.0101(9)
N3 0.0424(12) 0.0575(13) 0.0320(10) -0.0081(9) 0.0099(9) 0.0127(9)
C1 0.0525(15) 0.0496(14) 0.0360(13) -0.0063(12) 0.0136(11) 0.0092(11)
C4 0.116(3) 0.106(3) 0.054(2) -0.023(2) 0.031(2) 0.029(2)
C2 0.091(6) 0.050(4) 0.051(5) 0.001(4) 0.019(4) 0.010(3)
C3 0.125(7) 0.060(5) 0.058(5) -0.016(5) 0.013(5) 0.025(4)
C5 0.054(5) 0.118(6) 0.043(4) -0.007(5) 0.025(4) 0.010(4)
C6 0.055(5) 0.069(5) 0.038(4) 0.001(4) 0.016(3) 0.009(3)
C2' 0.080(6) 0.069(5) 0.046(4) 0.011(4) 0.018(4) 0.015(4)
C3' 0.113(7) 0.061(5) 0.066(5) 0.003(5) 0.006(5) 0.022(4)
C5' 0.077(8) 0.141(8) 0.064(6) 0.001(6) 0.039(5) 0.019(5)
C6' 0.065(6) 0.080(6) 0.053(5) 0.005(5) 0.022(4) 0.013(4)
C7 0.0447(13) 0.0465(13) 0.0367(13) 0.0020(11) 0.0150(10) 0.0114(10)
C8 0.0441(13) 0.0509(14) 0.0320(12) -0.0008(11) 0.0134(10) 0.0097(10)
C9 0.0316(12) 0.0643(16) 0.0322(12) 0.0035(11) 0.0092(9) 0.0148(11)
C10 0.0495(15) 0.0606(16) 0.0448(14) 0.0039(12) 0.0170(12) 0.0145(12)
C11 0.0537(16) 0.0732(18) 0.0573(17) 0.0088(13) 0.0195(13) 0.0327(14)
C12 0.0453(15) 0.105(2) 0.0427(15) 0.0166(15) 0.0166(12) 0.0349(16)
C13 0.0483(15) 0.095(2) 0.0332(13) 0.0134(14) 0.0140(11) 0.0102(13)
C14 0.0429(14) 0.0653(16) 0.0377(13) 0.0079(12) 0.0105(10) 0.0103(12)
C15 0.0469(14) 0.0516(14) 0.0387(13) -0.0036(11) 0.0077(11) 0.0182(11)
C16 0.0627(18) 0.0594(17) 0.0647(18) -0.0085(14) 0.0247(14) -0.0031(14)
C17 0.0573(18) 0.074(2) 0.079(2) -0.0041(15) 0.0304(16) 0.0071(16)
C18 0.0560(18) 0.0566(17) 0.084(2) -0.0069(14) 0.0145(15) 0.0134(15)
C19 0.073(2) 0.0518(17) 0.088(2) 0.0002(15) 0.0187(17) -0.0031(15)
C20 0.0560(17) 0.0642(18) 0.0697(19) 0.0077(14) 0.0226(14) 0.0087(15)
C21 0.090(3) 0.094(3) 0.160(4) -0.035(2) 0.037(3) -0.002(3)

loop_
_atom_type_symbol
_atom_type_description
_atom_type_scat_dispersion_real
_atom_type_scat_dispersion_imag
_atom_type_scat_source
C C 0.0033 0.0016 'International Tables Vol C Tables 4.2.6.8 and 6.1.1.4'
H H 0.0000 0.0000 'International Tables Vol C Tables 4.2.6.8 and 6.1.1.4'
N N 0.0061 0.0033 'International Tables Vol C Tables 4.2.6.8 and 6.1.1.4'
S S 0.1246 0.1234 'International Tables Vol C Tables 4.2.6.8 and 6.1.1.4'
Cl Cl 0.1484 0.1585 'International Tables Vol C Tables 4.2.6.8 and 6.1.1.4'

loop_
_geom_angle_atom_site_label_1
_geom_angle_atom_site_label_2
_geom_angle_atom_site_label_3
_geom_angle
C7 N1 C15 122.3(2)
C7 N2 C8 130.1(2)
C7 N2 H2 115(2)
C8 N2 H2 115(2)
C8 N3 C9 127.3(2)
C8 N3 H3 115(2)
C9 N3 H3 117(2)
C6' C1 C2' 118.6(8)
C6 C1 C2 120.2(7)
C6' C1 C7 123.2(6)
C6 C1 C7 119.4(5)
C2' C1 C7 118.1(5)
C2 C1 C7 120.4(5)
C3 C4 C5 120.0(7)
C5' C4 C3' 121.6(8)
C3 C4 H4A 120.0
C5 C4 H4A 120.0
C3 C4 H4B 120.0
C5 C4 H4B 120.0
C3 C2 C1 121.2(10)
C3 C2 H2A 119.4
C1 C2 H2A 119.4
C4 C3 C2 119.1(10)
C4 C3 H3A 120.4
C2 C3 H3A 120.4
C4 C5 C6 121.9(11)
C4 C5 H5A 119.1
C6 C5 H5A 119.1
C1 C6 C5 117.5(10)
C1 C6 H6A 121.3
C5 C6 H6A 121.3
C1 C2' C3' 119.1(9)
C1 C2' H2'A 120.5
C3' C2' H2'A 120.5
C2' C3' C4 119.9(9)
C2' C3' H3'A 120.1
C4 C3' H3'A 120.1
C4 C5' C6' 117.1(12)
C4 C5' H5'A 121.4
C6' C5' H5'A 121.4
C1 C6' C5' 123.6(12)
C1 C6' H6'A 118.2
C5' C6' H6'A 118.2
N1 C7 N2 120.1(2)
N1 C7 C1 125.9(2)
N2 C7 C1 114.0(2)
N3 C8 N2 115.1(2)
N3 C8 S1 125.54(17)
N2 C8 S1 119.32(17)
C14 C9 C10 118.6(2)
C14 C9 N3 119.7(2)
C10 C9 N3 121.7(2)
C9 C10 C11 119.8(3)
C9 C10 H10 120.1
C11 C10 H10 120.1
C12 C11 C10 120.7(3)
C12 C11 H11 119.7
C10 C11 H11 119.7
C13 C12 C11 120.1(2)
C13 C12 H12 120.0
C11 C12 H12 120.0
C12 C13 C14 119.7(3)
C12 C13 H13 120.1
C14 C13 H13 120.1
C9 C14 C13 121.1(3)
C9 C14 Cl1 119.64(18)
C13 C14 Cl1 119.2(2)
C16 C15 C20 118.1(2)
C16 C15 N1 123.1(2)
C20 C15 N1 118.4(2)
C15 C16 C17 120.4(3)
C15 C16 H16 119.8
C17 C16 H16 119.8
C18 C17 C16 121.9(3)
C18 C17 H17 119.1
C16 C17 H17 119.1
C19 C18 C17 117.3(3)
C19 C18 C21 122.1(3)
C17 C18 C21 120.6(3)
C18 C19 C20 122.0(3)
C18 C19 H19 119.0
C20 C19 H19 119.0
C15 C20 C19 120.2(3)
C15 C20 H20 119.9
C19 C20 H20 119.9
C18 C21 H21A 109.5
C18 C21 H21B 109.5
H21A C21 H21B 109.5
C18 C21 H21C 109.5
H21A C21 H21C 109.5
H21B C21 H21C 109.5

loop_
_geom_bond_atom_site_label_1
_geom_bond_atom_site_label_2
_geom_bond_distance
S1 C8 1.669(2)
Cl1 C14 1.732(3)
N1 C7 1.279(3)
N1 C15 1.421(3)
N2 C7 1.381(3)
N2 C8 1.390(3)
N2 H2 0.80(3)
N3 C8 1.327(3)
N3 C9 1.419(3)
N3 H3 0.77(3)
C1 C6' 1.371(8)
C1 C6 1.380(8)
C1 C2' 1.382(7)
C1 C2 1.386(7)
C1 C7 1.492(3)
C4 C5' 1.351(9)
C4 C3 1.352(8)
C4 C5 1.385(8)
C4 C3' 1.398(8)
C4 H4A 0.9300
C4 H4B 0.9300
C2 C3 1.385(8)
C2 H2A 0.9300
C3 H3A 0.9300
C5 C6 1.391(8)
C5 H5A 0.9300
C6 H6A 0.9300
C2' C3' 1.393(8)
C2' H2'A 0.9300
C3' H3'A 0.9300
C5' C6' 1.385(8)
C5' H5'A 0.9300
C6' H6'A 0.9300
C9 C14 1.382(3)
C9 C10 1.384(3)
C10 C11 1.389(4)
C10 H10 0.9300
C11 C12 1.370(4)
C11 H11 0.9300
C12 C13 1.362(4)
C12 H12 0.9300
C13 C14 1.386(3)
C13 H13 0.9300
C15 C16 1.376(4)
C15 C20 1.381(4)
C16 C17 1.381(4)
C16 H16 0.9300
C17 C18 1.373(4)
C17 H17 0.9300
C18 C19 1.362(4)
C18 C21 1.520(4)
C19 C20 1.385(4)
C19 H19 0.9300
C20 H20 0.9300
C21 H21A 0.9600
C21 H21B 0.9600
C21 H21C 0.9600

loop_
_geom_hbond_atom_site_label_D
_geom_hbond_atom_site_label_H
_geom_hbond_atom_site_label_A
_geom_hbond_site_symmetry_A
_geom_hbond_distance_DH
_geom_hbond_distance_HA
_geom_hbond_distance_DA
_geom_hbond_angle_DHA
N3 H3 N1 . 0.77(3) 1.97(3) 2.630(3) 143(3)
N2 H2 S1 2_766 0.80(3) 2.62(3) 3.408(2) 171(3)

loop_
_geom_torsion_atom_site_label_1
_geom_torsion_atom_site_label_2
_geom_torsion_atom_site_label_3
_geom_torsion_atom_site_label_4
_geom_torsion
C6' C1 C2 C3 -22.6(12)
C6 C1 C2 C3 -2.5(12)
C2' C1 C2 C3 89(2)
C7 C1 C2 C3 179.8(7)
C5' C4 C3 C2 24.9(14)
C5 C4 C3 C2 2.7(14)
C3' C4 C3 C2 -81(2)
C1 C2 C3 C4 0.3(15)
C5' C4 C5 C6 -92(3)
C3 C4 C5 C6 -3.6(15)
C3' C4 C5 C6 22.1(14)
C6' C1 C6 C5 72(3)
C2' C1 C6 C5 -24.7(12)
C2 C1 C6 C5 1.6(12)
C7 C1 C6 C5 179.3(7)
C4 C5 C6 C1 1.4(15)
C6' C1 C2' C3' 1.5(12)
C6 C1 C2' C3' 23.9(12)
C2 C1 C2' C3' -78(2)
C7 C1 C2' C3' -179.8(7)
C1 C2' C3' C4 0.5(14)
C5' C4 C3' C2' -1.8(14)
C3 C4 C3' C2' 85(2)
C5 C4 C3' C2' -22.8(13)
C3 C4 C5' C6' -25.4(15)
C5 C4 C5' C6' 77(3)
C3' C4 C5' C6' 1.0(16)
C6 C1 C6' C5' -96(3)
C2' C1 C6' C5' -2.4(14)
C2 C1 C6' C5' 22.1(13)
C7 C1 C6' C5' 179.0(9)
C4 C5' C6' C1 1.2(17)
C15 N1 C7 N2 -177.4(2)
C15 N1 C7 C1 5.5(4)
C8 N2 C7 N1 0.3(4)
C8 N2 C7 C1 177.8(2)
C6' C1 C7 N1 -84.6(6)
C6 C1 C7 N1 -107.3(6)
C2' C1 C7 N1 96.8(5)
C2 C1 C7 N1 70.4(6)
C6' C1 C7 N2 98.1(6)
C6 C1 C7 N2 75.4(6)
C2' C1 C7 N2 -80.5(5)
C2 C1 C7 N2 -106.9(5)
C9 N3 C8 N2 -178.4(2)
C9 N3 C8 S1 1.1(4)
C7 N2 C8 N3 2.0(4)
C7 N2 C8 S1 -177.5(2)
C8 N3 C9 C14 128.3(3)
C8 N3 C9 C10 -55.4(3)
C14 C9 C10 C11 -1.7(4)
N3 C9 C10 C11 -178.1(2)
C9 C10 C11 C12 0.0(4)
C10 C11 C12 C13 1.0(4)
C11 C12 C13 C14 -0.3(4)
C10 C9 C14 C13 2.4(4)
N3 C9 C14 C13 178.9(2)
C10 C9 C14 Cl1 -178.15(18)
N3 C9 C14 Cl1 -1.7(3)
C12 C13 C14 C9 -1.4(4)
C12 C13 C14 Cl1 179.2(2)
C7 N1 C15 C16 62.1(3)
C7 N1 C15 C20 -125.0(3)
C20 C15 C16 C17 2.3(4)
N1 C15 C16 C17 175.3(3)
C15 C16 C17 C18 0.3(5)
C16 C17 C18 C19 -2.3(5)
C16 C17 C18 C21 178.7(3)
C17 C18 C19 C20 1.5(5)
C21 C18 C19 C20 -179.5(3)
C16 C15 C20 C19 -3.0(4)
N1 C15 C20 C19 -176.3(2)
C18 C19 C20 C15 1.1(5)
